data_2236780
loop_
_publ_author_name
'Rahim, Oumelkheir'
'Khelef, Abdelhamid'
'Terki, Belgacem'
'Mahboub, Mohammed Sadok'
'Lanez, Touhami'

_publ_section_title
;
 <i>N</i>-Ferrocenylmethyl-2-nitroaniline
;
_journal_coeditor_code ZQ2180
_journal_issue 10
_journal_name_full 'Acta Crystallographica Section E'
_journal_page_first m1318
_journal_paper_doi 10.1107/S1600536812039177
_journal_volume 68
_journal_year 2012
_chemical_formula_iupac '[Fe (C5 H5) (C12 H11 N2 O2)]'
_chemical_formula_moiety 'C17 H16 Fe N2 O2'
_chemical_formula_structural 'C17 H16 Fe N2 O2'
_chemical_formula_sum 'C17 H16 Fe N2 O2'
_chemical_formula_weight 336.17
_chemical_name_systematic
;
<i>N</i>-Ferrocenylmethyl-2-nitroaniline
;
_space_group_IT_number 14
_symmetry_cell_setting monoclinic
_symmetry_space_group_name_Hall '-P 2yab'
_symmetry_space_group_name_H-M 'P 1 21/a 1'
_atom_sites_solution_hydrogens geom
_atom_sites_solution_primary direct
_atom_sites_solution_secondary difmap
_cell_angle_alpha 90
_cell_angle_beta 93.043(2)
_cell_angle_gamma 90
_cell_formula_units_Z 4
_cell_length_a 10.3609(3)
_cell_length_b 7.8700(2)
_cell_length_c 17.7948(7)
_cell_measurement_temperature 293(2)
_cell_measurement_theta_max 27.36
_cell_measurement_theta_min 1.15
_cell_volume 1448.95(8)
_computing_cell_refinement 'DENZO and SCALEPACK (Otwinowski & Minor, 1997)'
_computing_data_collection 'COLLECT (Nonius, 1998)'
_computing_data_reduction 'DENZO and SCALEPACK (Otwinowski & Minor, 1997)'
_computing_molecular_graphics 'ORTEP-3 (Farrugia, 1997)'
_computing_publication_material 'WinGX (Farrugia, 1999)'
_computing_structure_refinement 'SHELXL97 (Sheldrick, 2008)'
_computing_structure_solution 'SIR92 (Altomare <i>et al.</i>, 1994)'
_diffrn_ambient_temperature 293(2)
_diffrn_detector_area_resol_mean 9
_diffrn_measured_fraction_theta_full 0.978
_diffrn_measured_fraction_theta_max 0.978
_diffrn_measurement_device_type 'Nonius KappaCCD'
_diffrn_measurement_method CCD
_diffrn_radiation_monochromator graphite
_diffrn_radiation_source 'fine-focus sealed tube'
_diffrn_radiation_type MoK\a
_diffrn_radiation_wavelength 0.71073
_diffrn_reflns_av_R_equivalents 0.028
_diffrn_reflns_limit_h_max 13
_diffrn_reflns_limit_h_min -13
_diffrn_reflns_limit_k_max 10
_diffrn_reflns_limit_k_min -10
_diffrn_reflns_limit_l_max 22
_diffrn_reflns_limit_l_min -22
_diffrn_reflns_number 14651
_diffrn_reflns_theta_full 27.36
_diffrn_reflns_theta_max 27.36
_diffrn_reflns_theta_min 1.15
_exptl_absorpt_coefficient_mu 1.049
_exptl_absorpt_correction_type none
_exptl_crystal_colour red
_exptl_crystal_density_diffrn 1.541
_exptl_crystal_density_method 'not measured'
_exptl_crystal_description needle
_exptl_crystal_F_000 696
_exptl_crystal_size_max 0.3
_exptl_crystal_size_mid 0.1
_exptl_crystal_size_min 0.1
_refine_diff_density_max 0.404
_refine_diff_density_min -0.252
_refine_ls_extinction_method none
_refine_ls_goodness_of_fit_ref 1.048
_refine_ls_hydrogen_treatment mixed
_refine_ls_matrix_type full
_refine_ls_number_parameters 203
_refine_ls_number_reflns 3204
_refine_ls_number_restraints 0
_refine_ls_restrained_S_all 1.048
_refine_ls_R_factor_all 0.0286
_refine_ls_R_factor_gt 0.0251
_refine_ls_shift/su_max 0.001
_refine_ls_shift/su_mean 0.000
_refine_ls_structure_factor_coef Fsqd
_refine_ls_weighting_details 'w=1/[\s^2^(Fo^2^)+(0.0381P)^2^+0.5817P] where P=(Fo^2^+2Fc^2^)/3'
_refine_ls_weighting_scheme calc
_refine_ls_wR_factor_gt 0.0666
_refine_ls_wR_factor_ref 0.0692
_reflns_number_gt 2881
_reflns_number_total 3204
_reflns_threshold_expression I>2sigma(I)
_cod_data_source_file zq2180.cif
_cod_data_source_block I
_cod_original_sg_symbol_H-M 'P 21/a'
_cod_database_code 2236780
_cod_database_fobs_code 2236780

loop_
_symmetry_equiv_pos_site_id
_symmetry_equiv_pos_as_xyz
1 x,y,z
2 1/2-x,1/2+y,-z
3 -x,-y,-z
4 1/2+x,1/2-y,z

loop_
_atom_site_type_symbol
_atom_site_label
_atom_site_fract_x
_atom_site_fract_y
_atom_site_fract_z
_atom_site_U_iso_or_equiv
_atom_site_adp_type
_atom_site_calc_flag
_atom_site_refinement_flags
_atom_site_occupancy
_atom_site_symmetry_multiplicity
Fe Fe 0.175327(16) 0.49618(2) 0.136596(10) 0.01155(8) Uani d . 1 1
O O1 -0.08310(11) -0.31659(13) 0.38282(7) 0.0288(3) Uani d . 1 1
O O2 0.09259(10) -0.23198(13) 0.33170(7) 0.0277(3) Uani d . 1 1
N N1 0.13730(11) 0.09690(15) 0.31440(7) 0.0173(2) Uani d . 1 1
N N2 -0.00760(11) -0.20171(15) 0.36602(7) 0.0190(2) Uani d . 1 1
C C1 0.34295(12) 0.55527(19) 0.08304(8) 0.0196(3) Uani d . 1 1
H H1 0.3849 0.4876 0.0491 0.024 Uiso calc R 1 1
C C2 0.24330(13) 0.67691(19) 0.06407(9) 0.0219(3) Uani d . 1 1
H H2 0.2089 0.7022 0.0160 0.026 Uiso calc R 1 1
C C3 0.20652(13) 0.75263(18) 0.13377(10) 0.0244(3) Uani d . 1 1
H H3 0.1437 0.8360 0.1382 0.029 Uiso calc R 1 1
C C4 0.28328(13) 0.67775(19) 0.19565(9) 0.0224(3) Uani d . 1 1
H H4 0.2788 0.7042 0.2464 0.027 Uiso calc R 1 1
C C5 0.36735(12) 0.55548(19) 0.16420(9) 0.0195(3) Uani d . 1 1
H H5 0.4272 0.4879 0.1911 0.023 Uiso calc R 1 1
C C6 0.13517(12) 0.24086(17) 0.12877(8) 0.0155(3) Uani d . 1 1
H H6 0.1914 0.1558 0.1147 0.019 Uiso calc R 1 1
C C7 0.04727(12) 0.33367(17) 0.07798(8) 0.0163(3) Uani d . 1 1
H H7 0.0373 0.3199 0.0261 0.020 Uiso calc R 1 1
C C8 -0.02175(12) 0.45125(18) 0.12293(8) 0.0162(3) Uani d . 1 1
H H8 -0.0848 0.5271 0.1049 0.019 Uiso calc R 1 1
C C9 0.02341(11) 0.43195(17) 0.20148(8) 0.0153(3) Uani d . 1 1
H H9 -0.0059 0.4929 0.2420 0.018 Uiso calc R 1 1
C C10 0.12191(11) 0.30137(16) 0.20541(8) 0.0144(3) Uani d . 1 1
C C11 0.19956(12) 0.23941(18) 0.27600(8) 0.0173(3) Uani d . 1 1
H H11A 0.2846 0.2037 0.2619 0.021 Uiso calc R 1 1
H H11B 0.2111 0.3334 0.3110 0.021 Uiso calc R 1 1
C C12 0.03771(12) 0.11221(16) 0.36170(7) 0.0141(3) Uani d . 1 1
C C13 -0.00039(12) 0.27404(17) 0.38947(8) 0.0161(3) Uani d . 1 1
H H13 0.0417 0.3709 0.3735 0.019 Uiso calc R 1 1
C C14 -0.09834(13) 0.29185(17) 0.43954(8) 0.0181(3) Uani d . 1 1
H H14 -0.1180 0.3994 0.4573 0.022 Uiso calc R 1 1
C C15 -0.16826(13) 0.15031(18) 0.46392(8) 0.0201(3) Uani d . 1 1
H H15 -0.2335 0.1634 0.4974 0.024 Uiso calc R 1 1
C C16 -0.13745(14) -0.00804(16) 0.43693(9) 0.0191(3) Uani d . 1 1
H H16 -0.1841 -0.1025 0.4514 0.023 Uiso calc R 1 1
C C17 -0.03569(13) -0.02881(17) 0.38750(8) 0.0157(3) Uani d . 1 1
H H10 0.1571(19) -0.001(2) 0.3026(12) 0.028(5) Uiso d . 1 1

loop_
_atom_site_aniso_label
_atom_site_aniso_U_11
_atom_site_aniso_U_22
_atom_site_aniso_U_33
_atom_site_aniso_U_12
_atom_site_aniso_U_13
_atom_site_aniso_U_23
Fe 0.01011(11) 0.00982(11) 0.01488(12) -0.00088(6) 0.00230(8) 0.00070(6)
O1 0.0366(6) 0.0115(5) 0.0392(7) -0.0041(4) 0.0109(5) 0.0019(4)
O2 0.0323(5) 0.0169(5) 0.0353(6) 0.0029(4) 0.0149(5) -0.0029(4)
N1 0.0198(5) 0.0129(6) 0.0197(6) 0.0014(4) 0.0052(4) 0.0026(5)
N2 0.0242(6) 0.0137(6) 0.0192(6) 0.0005(5) 0.0029(5) 0.0014(4)
C1 0.0156(6) 0.0184(7) 0.0256(8) -0.0041(5) 0.0079(5) -0.0016(6)
C2 0.0188(6) 0.0216(7) 0.0249(8) -0.0077(5) -0.0011(5) 0.0106(6)
C3 0.0159(6) 0.0108(6) 0.0470(10) -0.0022(5) 0.0079(6) 0.0012(6)
C4 0.0212(6) 0.0227(7) 0.0238(8) -0.0102(6) 0.0058(5) -0.0074(6)
C5 0.0113(5) 0.0196(7) 0.0274(8) -0.0040(5) -0.0004(5) 0.0041(6)
C6 0.0153(6) 0.0106(6) 0.0211(7) -0.0020(5) 0.0037(5) 0.0001(5)
C7 0.0154(6) 0.0164(6) 0.0172(7) -0.0047(5) 0.0007(5) -0.0006(5)
C8 0.0103(5) 0.0154(6) 0.0230(7) -0.0019(5) 0.0012(5) 0.0034(5)
C9 0.0125(5) 0.0144(6) 0.0196(7) -0.0024(5) 0.0052(5) 0.0008(5)
C10 0.0129(5) 0.0128(6) 0.0178(7) -0.0030(5) 0.0024(5) 0.0026(5)
C11 0.0153(6) 0.0185(7) 0.0184(7) -0.0019(5) 0.0027(5) 0.0039(5)
C12 0.0159(6) 0.0129(6) 0.0132(6) 0.0004(5) -0.0017(5) 0.0021(5)
C13 0.0196(6) 0.0109(6) 0.0179(7) -0.0018(5) -0.0004(5) 0.0017(5)
C14 0.0227(6) 0.0124(6) 0.0189(7) 0.0032(5) -0.0004(5) -0.0006(5)
C15 0.0218(6) 0.0182(7) 0.0208(7) 0.0036(5) 0.0066(5) 0.0019(5)
C16 0.0208(7) 0.0140(7) 0.0229(8) -0.0007(5) 0.0052(6) 0.0039(5)
C17 0.0197(6) 0.0104(6) 0.0169(7) 0.0015(5) 0.0014(5) 0.0016(5)

loop_
_atom_type_symbol
_atom_type_description
_atom_type_scat_dispersion_real
_atom_type_scat_dispersion_imag
_atom_type_scat_source
C C 0.0033 0.0016 'International Tables Vol C Tables 4.2.6.8 and 6.1.1.4'
H H 0 0 'International Tables Vol C Tables 4.2.6.8 and 6.1.1.4'
N N 0.0061 0.0033 'International Tables Vol C Tables 4.2.6.8 and 6.1.1.4'
O O 0.0106 0.006 'International Tables Vol C Tables 4.2.6.8 and 6.1.1.4'
Fe Fe 0.3463 0.8444 'International Tables Vol C Tables 4.2.6.8 and 6.1.1.4'

loop_
_geom_angle_atom_site_label_1
_geom_angle_atom_site_label_2
_geom_angle_atom_site_label_3
_geom_angle
C3 Fe C6 174.23(6)
C3 Fe C10 142.98(6)
C6 Fe C10 41.54(5)
C3 Fe C9 112.44(6)
C6 Fe C9 68.95(5)
C10 Fe C9 41.13(5)
C3 Fe C4 41.26(6)
C6 Fe C4 144.34(6)
C10 Fe C4 111.60(6)
C9 Fe C4 107.04(6)
C3 Fe C2 41.13(6)
C6 Fe C2 134.76(6)
C10 Fe C2 174.42(5)
C9 Fe C2 144.32(6)
C4 Fe C2 69.45(6)
C3 Fe C8 108.74(6)
C6 Fe C8 68.34(5)
C10 Fe C8 69.41(5)
C9 Fe C8 41.27(5)
C4 Fe C8 132.87(6)
C2 Fe C8 114.18(5)
C3 Fe C5 68.49(6)
C6 Fe C5 115.06(6)
C10 Fe C5 108.15(5)
C9 Fe C5 132.24(6)
C4 Fe C5 40.42(6)
C2 Fe C5 68.87(6)
C8 Fe C5 172.26(6)
C3 Fe C1 68.33(6)
C6 Fe C1 111.03(5)
C10 Fe C1 134.27(5)
C9 Fe C1 172.94(6)
C4 Fe C1 68.62(6)
C2 Fe C1 40.50(6)
C8 Fe C1 145.71(6)
C5 Fe C1 40.94(6)
C3 Fe C7 133.71(6)
C6 Fe C7 40.92(5)
C10 Fe C7 69.88(5)
C9 Fe C7 69.22(5)
C4 Fe C7 172.91(5)
C2 Fe C7 109.79(6)
C8 Fe C7 40.49(5)
C5 Fe C7 146.44(6)
C1 Fe C7 115.69(6)
C12 N1 C11 125.30(12)
C12 N1 H10 116.2(13)
C11 N1 H10 118.1(13)
O1 N2 O2 121.78(12)
O1 N2 C17 118.86(11)
O2 N2 C17 119.36(11)
C2 C1 C5 108.55(12)
C2 C1 Fe 69.43(7)
C5 C1 Fe 69.51(7)
C2 C1 H1 125.7
C5 C1 H1 125.7
Fe C1 H1 126.9
C1 C2 C3 107.00(13)
C1 C2 Fe 70.07(8)
C3 C2 Fe 68.54(8)
C1 C2 H2 126.5
C3 C2 H2 126.5
Fe C2 H2 126.4
C2 C3 C4 108.99(12)
C2 C3 Fe 70.33(8)
C4 C3 Fe 70.18(8)
C2 C3 H3 125.5
C4 C3 H3 125.5
Fe C3 H3 125.6
C5 C4 C3 107.29(13)
C5 C4 Fe 70.17(8)
C3 C4 Fe 68.56(8)
C5 C4 H4 126.4
C3 C4 H4 126.4
Fe C4 H4 126.5
C4 C5 C1 108.18(13)
C4 C5 Fe 69.41(7)
C1 C5 Fe 69.55(7)
C4 C5 H5 125.9
C1 C5 H5 125.9
Fe C5 H5 126.7
C7 C6 C10 109.39(11)
C7 C6 Fe 70.56(7)
C10 C6 Fe 69.27(7)
C7 C6 H6 125.3
C10 C6 H6 125.3
Fe C6 H6 126.5
C8 C7 C6 107.01(12)
C8 C7 Fe 69.43(7)
C6 C7 Fe 68.52(7)
C8 C7 H7 126.5
C6 C7 H7 126.5
Fe C7 H7 127.1
C7 C8 C9 108.81(12)
C7 C8 Fe 70.09(7)
C9 C8 Fe 69.00(7)
C7 C8 H8 125.6
C9 C8 H8 125.6
Fe C8 H8 126.9
C10 C9 C8 108.04(12)
C10 C9 Fe 69.15(7)
C8 C9 Fe 69.73(7)
C10 C9 H9 126.0
C8 C9 H9 126.0
Fe C9 H9 126.7
C9 C10 C6 106.74(11)
C9 C10 C11 127.06(12)
C6 C10 C11 126.19(11)
C9 C10 Fe 69.71(7)
C6 C10 Fe 69.19(7)
C11 C10 Fe 125.33(8)
N1 C11 C10 113.36(10)
N1 C11 H11A 108.9
C10 C11 H11A 108.9
N1 C11 H11B 108.9
C10 C11 H11B 108.9
H11A C11 H11B 107.7
N1 C12 C13 121.41(12)
N1 C12 C17 123.88(12)
C13 C12 C17 114.71(11)
C14 C13 C12 122.34(12)
C14 C13 H13 118.8
C12 C13 H13 118.8
C13 C14 C15 121.41(12)
C13 C14 H14 119.3
C15 C14 H14 119.3
C16 C15 C14 118.34(12)
C16 C15 H15 120.8
C14 C15 H15 120.8
C15 C16 C17 120.91(12)
C15 C16 H16 119.5
C17 C16 H16 119.5
C16 C17 C12 122.25(12)
C16 C17 N2 116.03(11)
C12 C17 N2 121.70(12)

loop_
_geom_bond_atom_site_label_1
_geom_bond_atom_site_label_2
_geom_bond_distance
Fe C3 2.0450(14)
Fe C6 2.0552(13)
Fe C10 2.0562(13)
Fe C9 2.0638(12)
Fe C4 2.0669(14)
Fe C2 2.0691(14)
Fe C8 2.0738(12)
Fe C5 2.0769(13)
Fe C1 2.0776(13)
Fe C7 2.0826(13)
O1 N2 1.2423(15)
O2 N2 1.2549(15)
N1 C12 1.3711(17)
N1 C11 1.4790(17)
N1 H10 0.830(18)
N2 C17 1.4471(17)
C1 C2 1.435(2)
C1 C5 1.453(2)
C1 H1 0.9300
C2 C3 1.445(2)
C2 H2 0.9300
C3 C4 1.449(2)
C3 H3 0.9300
C4 C5 1.432(2)
C4 H4 0.9300
C5 H5 0.9300
C6 C7 1.4466(19)
C6 C10 1.4579(19)
C6 H6 0.9300
C7 C8 1.4382(19)
C7 H7 0.9300
C8 C9 1.458(2)
C8 H8 0.9300
C9 C10 1.4474(18)
C9 H9 0.9300
C10 C11 1.5348(18)
C11 H11A 0.9700
C11 H11B 0.9700
C12 C13 1.4292(18)
C12 C17 1.4346(18)
C13 C14 1.3926(19)
C13 H13 0.9300
C14 C15 1.4096(19)
C14 H14 0.9300
C15 C16 1.3790(19)
C15 H15 0.9300
C16 C17 1.4179(19)
C16 H16 0.9300

loop_
_geom_hbond_atom_site_label_D
_geom_hbond_atom_site_label_H
_geom_hbond_atom_site_label_A
_geom_hbond_site_symmetry_A
_geom_hbond_distance_DH
_geom_hbond_distance_HA
_geom_hbond_distance_DA
_geom_hbond_angle_DHA
_geom_hbond_publ_flag
N1 H10 O2 . 0.827(16) 2.01(2) 2.6511(19) 133.3(18) yes
N1 H10 N2 . 0.827(16) 2.624(19) 2.961(2) 106.0(16) yes
C4 H4 O2 1_565 0.93 2.5700 3.283(2) 134.00 yes
C16 H16 O1 . 0.93 2.3600 2.683(2) 100.00 ?

loop_
_geom_torsion_atom_site_label_1
_geom_torsion_atom_site_label_2
_geom_torsion_atom_site_label_3
_geom_torsion_atom_site_label_4
_geom_torsion
C3 Fe C1 C2 -38.48(9)
C6 Fe C1 C2 135.36(9)
C10 Fe C1 C2 177.19(8)
C4 Fe C1 C2 -82.98(10)
C8 Fe C1 C2 53.30(14)
C5 Fe C1 C2 -120.20(12)
C7 Fe C1 C2 90.87(9)
C3 Fe C1 C5 81.72(9)
C6 Fe C1 C5 -104.44(9)
C10 Fe C1 C5 -62.61(11)
C4 Fe C1 C5 37.21(9)
C2 Fe C1 C5 120.20(12)
C8 Fe C1 C5 173.50(9)
C7 Fe C1 C5 -148.93(8)
C5 C1 C2 C3 0.17(15)
Fe C1 C2 C3 58.82(9)
C5 C1 C2 Fe -58.65(9)
C3 Fe C2 C1 118.47(12)
C6 Fe C2 C1 -67.47(11)
C9 Fe C2 C1 171.60(9)
C4 Fe C2 C1 80.77(9)
C8 Fe C2 C1 -150.32(9)
C5 Fe C2 C1 37.38(9)
C7 Fe C2 C1 -106.74(9)
C6 Fe C2 C3 174.06(8)
C9 Fe C2 C3 53.14(13)
C4 Fe C2 C3 -37.70(8)
C8 Fe C2 C3 91.21(9)
C5 Fe C2 C3 -81.08(9)
C1 Fe C2 C3 -118.47(12)
C7 Fe C2 C3 134.79(8)
C1 C2 C3 C4 -0.05(15)
Fe C2 C3 C4 59.75(9)
C1 C2 C3 Fe -59.79(9)
C10 Fe C3 C2 174.00(8)
C9 Fe C3 C2 -149.68(8)
C4 Fe C3 C2 119.75(11)
C8 Fe C3 C2 -105.61(9)
C5 Fe C3 C2 82.08(9)
C1 Fe C3 C2 37.90(8)
C7 Fe C3 C2 -67.50(10)
C10 Fe C3 C4 54.25(12)
C9 Fe C3 C4 90.58(8)
C2 Fe C3 C4 -119.75(11)
C8 Fe C3 C4 134.64(8)
C5 Fe C3 C4 -37.66(8)
C1 Fe C3 C4 -81.85(9)
C7 Fe C3 C4 172.75(7)
C2 C3 C4 C5 -0.10(15)
Fe C3 C4 C5 59.74(9)
C2 C3 C4 Fe -59.84(9)
C3 Fe C4 C5 -118.75(12)
C6 Fe C4 C5 58.96(13)
C10 Fe C4 C5 92.96(9)
C9 Fe C4 C5 136.42(8)
C2 Fe C4 C5 -81.17(9)
C8 Fe C4 C5 174.41(8)
C1 Fe C4 C5 -37.67(9)
C6 Fe C4 C3 177.71(8)
C10 Fe C4 C3 -148.29(8)
C9 Fe C4 C3 -104.83(8)
C2 Fe C4 C3 37.58(8)
C8 Fe C4 C3 -66.84(11)
C5 Fe C4 C3 118.75(12)
C1 Fe C4 C3 81.08(9)
C3 C4 C5 C1 0.21(15)
Fe C4 C5 C1 58.93(9)
C3 C4 C5 Fe -58.72(9)
C2 C1 C5 C4 -0.24(15)
Fe C1 C5 C4 -58.84(9)
C2 C1 C5 Fe 58.60(9)
C3 Fe C5 C4 38.42(9)
C6 Fe C5 C4 -146.53(9)
C10 Fe C5 C4 -102.28(9)
C9 Fe C5 C4 -62.91(11)
C2 Fe C5 C4 82.72(9)
C1 Fe C5 C4 119.71(12)
C7 Fe C5 C4 176.98(10)
C3 Fe C5 C1 -81.29(9)
C6 Fe C5 C1 93.75(9)
C10 Fe C5 C1 138.00(8)
C9 Fe C5 C1 177.38(8)
C4 Fe C5 C1 -119.71(12)
C2 Fe C5 C1 -36.99(9)
C7 Fe C5 C1 57.26(13)
C10 Fe C6 C7 120.67(10)
C9 Fe C6 C7 82.17(8)
C4 Fe C6 C7 172.30(8)
C2 Fe C6 C7 -65.41(10)
C8 Fe C6 C7 37.70(8)
C5 Fe C6 C7 -149.87(8)
C1 Fe C6 C7 -105.40(8)
C9 Fe C6 C10 -38.50(7)
C4 Fe C6 C10 51.63(12)
C2 Fe C6 C10 173.92(7)
C8 Fe C6 C10 -82.97(8)
C5 Fe C6 C10 89.46(8)
C1 Fe C6 C10 133.93(8)
C7 Fe C6 C10 -120.67(10)
C10 C6 C7 C8 -0.47(14)
Fe C6 C7 C8 -58.99(9)
C10 C6 C7 Fe 58.52(9)
C3 Fe C7 C8 -64.19(11)
C6 Fe C7 C8 118.91(11)
C10 Fe C7 C8 81.50(8)
C9 Fe C7 C8 37.47(8)
C2 Fe C7 C8 -104.42(9)
C5 Fe C7 C8 174.23(9)
C1 Fe C7 C8 -148.06(8)
C3 Fe C7 C6 176.90(8)
C10 Fe C7 C6 -37.40(7)
C9 Fe C7 C6 -81.44(8)
C2 Fe C7 C6 136.67(8)
C8 Fe C7 C6 -118.91(11)
C5 Fe C7 C6 55.33(13)
C1 Fe C7 C6 93.04(8)
C6 C7 C8 C9 0.16(14)
Fe C7 C8 C9 -58.25(9)
C6 C7 C8 Fe 58.42(8)
C3 Fe C8 C7 136.60(9)
C6 Fe C8 C7 -38.09(8)
C10 Fe C8 C7 -82.77(8)
C9 Fe C8 C7 -120.43(11)
C4 Fe C8 C7 176.41(8)
C2 Fe C8 C7 92.62(9)
C1 Fe C8 C7 57.81(13)
C3 Fe C8 C9 -102.97(9)
C6 Fe C8 C9 82.34(8)
C10 Fe C8 C9 37.66(8)
C4 Fe C8 C9 -63.16(11)
C2 Fe C8 C9 -146.95(8)
C1 Fe C8 C9 178.24(9)
C7 Fe C8 C9 120.43(11)
C7 C8 C9 C10 0.20(14)
Fe C8 C9 C10 -58.72(8)
C7 C8 C9 Fe 58.92(9)
C3 Fe C9 C10 -147.17(8)
C6 Fe C9 C10 38.87(8)
C4 Fe C9 C10 -103.56(8)
C2 Fe C9 C10 178.13(9)
C8 Fe C9 C10 119.60(11)
C5 Fe C9 C10 -66.42(10)
C7 Fe C9 C10 82.82(8)
C3 Fe C9 C8 93.23(9)
C6 Fe C9 C8 -80.73(8)
C10 Fe C9 C8 -119.60(11)
C4 Fe C9 C8 136.84(8)
C2 Fe C9 C8 58.53(13)
C5 Fe C9 C8 173.98(8)
C7 Fe C9 C8 -36.78(8)
C8 C9 C10 C6 -0.48(13)
Fe C9 C10 C6 -59.56(8)
C8 C9 C10 C11 178.65(11)
Fe C9 C10 C11 119.57(12)
C8 C9 C10 Fe 59.08(9)
C7 C6 C10 C9 0.59(14)
Fe C6 C10 C9 59.89(8)
C7 C6 C10 C11 -178.55(11)
Fe C6 C10 C11 -119.25(12)
C7 C6 C10 Fe -59.30(9)
C3 Fe C10 C9 56.33(12)
C6 Fe C10 C9 -117.97(11)
C4 Fe C10 C9 91.48(8)
C8 Fe C10 C9 -37.78(8)
C5 Fe C10 C9 134.43(8)
C1 Fe C10 C9 172.19(8)
C7 Fe C10 C9 -81.10(8)
C3 Fe C10 C6 174.30(8)
C9 Fe C10 C6 117.97(11)
C4 Fe C10 C6 -150.56(7)
C8 Fe C10 C6 80.18(8)
C5 Fe C10 C6 -107.60(8)
C1 Fe C10 C6 -69.85(10)
C7 Fe C10 C6 36.87(7)
C3 Fe C10 C11 -65.38(14)
C6 Fe C10 C11 120.33(14)
C9 Fe C10 C11 -121.71(14)
C4 Fe C10 C11 -30.23(12)
C8 Fe C10 C11 -159.49(12)
C5 Fe C10 C11 12.73(12)
C1 Fe C10 C11 50.48(14)
C7 Fe C10 C11 157.20(12)
C12 N1 C11 C10 -79.74(16)
C9 C10 C11 N1 89.84(16)
C6 C10 C11 N1 -91.19(15)
Fe C10 C11 N1 180.00(9)
C11 N1 C12 C13 -11.7(2)
C11 N1 C12 C17 168.50(13)
N1 C12 C13 C14 -177.79(13)
C17 C12 C13 C14 1.99(19)
C12 C13 C14 C15 -1.9(2)
C13 C14 C15 C16 0.0(2)
C14 C15 C16 C17 1.7(2)
C15 C16 C17 C12 -1.6(2)
C15 C16 C17 N2 176.83(13)
N1 C12 C17 C16 179.49(13)
C13 C12 C17 C16 -0.3(2)
N1 C12 C17 N2 1.2(2)
C13 C12 C17 N2 -178.58(12)
O1 N2 C17 C16 9.75(19)
O2 N2 C17 C16 -169.57(13)
O1 N2 C17 C12 -171.86(13)
O2 N2 C17 C12 8.8(2)
